data_4333909
loop_
_publ_author_name
'Chung-Hung Hsieh'
'Scott M. Brothers'
'Joseph H. Reibenspies'
'Michael B. Hall'
'Codrina V. Popescu'
'Marcetta Y. Darensbourg'

_publ_section_title
;
 Ambidentate Thiocyanate and Cyanate Ligands in Dinitrosyl Iron Complexes
;
_journal_name_full 'Inorganic Chemistry'
_journal_page_first 2119
_journal_page_last 2124
_journal_paper_doi 10.1021/ic3025149
_journal_volume 52
_journal_year 2013
_chemical_formula_sum 'C48 H46 Fe N5 O2 P2 S4'
_chemical_formula_weight 970.93
_chemical_name_systematic
;                                                                               
 ?                                                                              
;
_space_group_IT_number 14
_symmetry_cell_setting monoclinic
_symmetry_space_group_name_Hall '-P 2ybc'
_symmetry_space_group_name_H-M 'P 1 21/c 1'
_atom_sites_solution_hydrogens geom
_atom_sites_solution_primary direct
_atom_sites_solution_secondary difmap
_audit_creation_method SHELXL-97
_cell_angle_alpha 90.00
_cell_angle_beta 90.078(6)
_cell_angle_gamma 90.00
_cell_formula_units_Z 4
_cell_length_a 8.573(4)
_cell_length_b 30.458(15)
_cell_length_c 18.389(9)
_cell_measurement_reflns_used 9952
_cell_measurement_temperature 110(2)
_cell_measurement_theta_max 29.00
_cell_measurement_theta_min 2.29
_cell_volume 4802(4)
_computing_cell_refinement 'Bruker APEXII'
_computing_data_collection 'Bruker APEXII'
_computing_data_reduction 'Bruker SAINT'
_computing_molecular_graphics 'shelXLe (Hubschle 2011)'
_computing_publication_material 'Bruker SHELXTL'
_computing_structure_refinement 'SHELXL-97 (Sheldrick, 2008)'
_computing_structure_solution 'SHELXT (Sheldrick 2012)'
_diffrn_ambient_temperature 110(2)
_diffrn_measured_fraction_theta_full 0.943
_diffrn_measured_fraction_theta_max 0.943
_diffrn_measurement_method 'phi and omega scans'
_diffrn_radiation_monochromator graphite
_diffrn_radiation_source 'fine-focus sealed tube'
_diffrn_radiation_type MoK\a
_diffrn_radiation_wavelength 0.71073
_diffrn_reflns_av_R_equivalents 0.0457
_diffrn_reflns_av_sigmaI/netI 0.0374
_diffrn_reflns_limit_h_max 11
_diffrn_reflns_limit_h_min -11
_diffrn_reflns_limit_k_max 40
_diffrn_reflns_limit_k_min -42
_diffrn_reflns_limit_l_max 24
_diffrn_reflns_limit_l_min -24
_diffrn_reflns_number 58526
_diffrn_reflns_theta_full 29.50
_diffrn_reflns_theta_max 29.50
_diffrn_reflns_theta_min 2.01
_exptl_absorpt_coefficient_mu 0.598
_exptl_absorpt_correction_T_max 0.7459
_exptl_absorpt_correction_T_min 0.5730
_exptl_absorpt_correction_type multi-scan
_exptl_absorpt_process_details sadabs
_exptl_crystal_colour 'red       '
_exptl_crystal_density_diffrn 1.343
_exptl_crystal_description 'plate     '
_exptl_crystal_F_000 2020
_exptl_crystal_size_max 0.20
_exptl_crystal_size_mid 0.20
_exptl_crystal_size_min 0.10
_refine_diff_density_max 0.943
_refine_diff_density_min -0.892
_refine_diff_density_rms 0.071
_refine_ls_extinction_method none
_refine_ls_goodness_of_fit_ref 1.048
_refine_ls_hydrogen_treatment constr
_refine_ls_matrix_type full
_refine_ls_number_parameters 606
_refine_ls_number_reflns 12603
_refine_ls_number_restraints 150
_refine_ls_restrained_S_all 1.055
_refine_ls_R_factor_all 0.0617
_refine_ls_R_factor_gt 0.0512
_refine_ls_shift/su_max 0.056
_refine_ls_shift/su_mean 0.003
_refine_ls_structure_factor_coef Fsqd
_refine_ls_weighting_details 'calc w=1/[\s^2^(Fo^2^)+(0.0495P)^2^+5.1080P] where P=(Fo^2^+2Fc^2^)/3'
_refine_ls_weighting_scheme calc
_refine_ls_wR_factor_gt 0.1188
_refine_ls_wR_factor_ref 0.1242
_reflns_number_gt 11006
_reflns_number_total 12603
_reflns_threshold_expression >2sigma(I)
_cod_data_source_file ic3025149_si_002_3.cif
_cod_data_source_block scn
_cod_original_sg_symbol_H-M 'P 1 21/c 1 '
_cod_database_code 4333909

loop_
_symmetry_equiv_pos_as_xyz
'x, y, z'
'-x, y+1/2, -z+1/2'
'-x, -y, -z'
'x, -y-1/2, z-1/2'

loop_
_atom_site_label
_atom_site_type_symbol
_atom_site_fract_x
_atom_site_fract_y
_atom_site_fract_z
_atom_site_U_iso_or_equiv
_atom_site_adp_type
_atom_site_occupancy
_atom_site_symmetry_multiplicity
_atom_site_calc_flag
_atom_site_refinement_flags
_atom_site_disorder_assembly
_atom_site_disorder_group
Fe1 Fe 0.99992(6) 0.170259(14) 0.24691(2) 0.02904(10) Uani 1 1 d . . .
C1 C 1.1886(5) 0.10127(11) 0.15217(18) 0.0420(9) Uani 1 1 d . . .
N1 N 1.1120(4) 0.12370(10) 0.18778(16) 0.0394(7) Uani 1 1 d . A .
S1 S 1.2972(3) 0.06988(4) 0.10503(8) 0.1234(9) Uani 1 1 d . A .
C2 C 1.1836(4) 0.24345(10) 0.16045(17) 0.0319(7) Uani 1 1 d . . .
N2 N 1.1111(4) 0.21726(10) 0.19152(17) 0.0403(7) Uani 1 1 d . A .
S2 S 1.28177(17) 0.27975(3) 0.11773(6) 0.0643(3) Uani 1 1 d . A .
C3 C 0.7914(5) 0.23229(10) 0.34205(19) 0.0378(8) Uani 1 1 d . . .
N3 N 0.8837(3) 0.21546(10) 0.30697(17) 0.0390(7) Uani 1 1 d . A .
S3 S 0.6566(2) 0.25488(4) 0.39074(10) 0.0970(6) Uani 1 1 d . A .
C4 C 0.8263(3) 0.09671(10) 0.33987(16) 0.0263(6) Uani 1 1 d . . .
N4 N 0.8873(3) 0.12262(10) 0.30397(16) 0.0374(6) Uani 1 1 d . A .
S4 S 0.74571(10) 0.05960(3) 0.39034(5) 0.03630(18) Uani 1 1 d . A .
O1_2 O 0.8197(6) 0.1665(3) 0.1708(4) 0.0416(15) Uani 0.671(18) 1 d PDU A 1
C1_2 C 0.8325(8) 0.1721(7) 0.0927(5) 0.0460(16) Uani 0.671(18) 1 d PDU A 1
H1A_2 H 0.8859 0.1473 0.0711 0.055 Uiso 0.671(18) 1 calc PR A 1
H1B_2 H 0.8902 0.1986 0.0814 0.055 Uiso 0.671(18) 1 calc PR A 1
C2_2 C 0.6672(9) 0.1753(4) 0.0643(3) 0.0570(17) Uani 0.671(18) 1 d PDU A 1
H2A_2 H 0.6567 0.2001 0.0317 0.068 Uiso 0.671(18) 1 calc PR A 1
H2B_2 H 0.6394 0.1488 0.0380 0.068 Uiso 0.671(18) 1 calc PR A 1
C3_2 C 0.5669(7) 0.1808(4) 0.1277(4) 0.0558(17) Uani 0.671(18) 1 d PDU A 1
H3A_2 H 0.4685 0.1656 0.1207 0.067 Uiso 0.671(18) 1 calc PR A 1
H3B_2 H 0.5458 0.2116 0.1363 0.067 Uiso 0.671(18) 1 calc PR A 1
C4_2 C 0.6562(7) 0.1611(4) 0.1905(3) 0.0458(16) Uani 0.671(18) 1 d PDU A 1
H4A_2 H 0.6330 0.1765 0.2354 0.055 Uiso 0.671(18) 1 calc PR A 1
H4B_2 H 0.6306 0.1303 0.1965 0.055 Uiso 0.671(18) 1 calc PR A 1
O1_3 O 0.8135(12) 0.1770(6) 0.1712(8) 0.036(2) Uani 0.329(18) 1 d PDU A 2
C1_3 C 0.8280(14) 0.1731(12) 0.0930(8) 0.036(2) Uani 0.329(18) 1 d PDU A 2
H1A_3 H 0.9069 0.1515 0.0805 0.043 Uiso 0.329(18) 1 calc PR A 2
H1B_3 H 0.8571 0.2011 0.0717 0.043 Uiso 0.329(18) 1 calc PR A 2
C2_3 C 0.6700(17) 0.1587(5) 0.0655(5) 0.040(2) Uani 0.329(18) 1 d PDU A 2
H2A_3 H 0.6367 0.1774 0.0256 0.048 Uiso 0.329(18) 1 calc PR A 2
H2B_3 H 0.6747 0.1287 0.0482 0.048 Uiso 0.329(18) 1 calc PR A 2
C3_3 C 0.5605(12) 0.1622(6) 0.1262(7) 0.045(2) Uani 0.329(18) 1 d PDU A 2
H3A_3 H 0.5179 0.1336 0.1379 0.055 Uiso 0.329(18) 1 calc PR A 2
H3B_3 H 0.4751 0.1817 0.1135 0.055 Uiso 0.329(18) 1 calc PR A 2
C4_3 C 0.6492(14) 0.1803(6) 0.1901(6) 0.041(2) Uani 0.329(18) 1 d PDU A 2
H4A_3 H 0.6206 0.2107 0.1989 0.049 Uiso 0.329(18) 1 calc PR A 2
H4B_3 H 0.6271 0.1634 0.2336 0.049 Uiso 0.329(18) 1 calc PR A 2
C1A C 0.6295(3) 0.40950(10) 0.35881(15) 0.0243(5) Uani 1 1 d . . .
N1A N 0.4212(3) 0.39673(8) 0.23937(13) 0.0253(5) Uani 1 1 d . . .
P1A P 0.43352(8) 0.40540(2) 0.32383(4) 0.01934(13) Uani 1 1 d . . .
C2A C 0.7057(4) 0.44986(11) 0.36141(16) 0.0284(6) Uani 1 1 d . . .
H2A H 0.6536 0.4753 0.3474 0.034 Uiso 1 1 calc R . .
P2A P 0.50559(9) 0.41014(2) 0.16667(3) 0.01944(13) Uani 1 1 d . . .
C3A C 0.8590(4) 0.45215(13) 0.38487(19) 0.0399(8) Uani 1 1 d . . .
H3A H 0.9094 0.4792 0.3871 0.048 Uiso 1 1 calc R . .
C4A C 0.9371(4) 0.41454(15) 0.4049(2) 0.0501(10) Uani 1 1 d . . .
H4A H 1.0399 0.4163 0.4209 0.060 Uiso 1 1 calc R . .
C5A C 0.8636(4) 0.37425(14) 0.4013(2) 0.0499(10) Uani 1 1 d . . .
H5AA H 0.9174 0.3489 0.4144 0.060 Uiso 1 1 calc R . .
C6A C 0.7094(4) 0.37142(11) 0.37820(19) 0.0368(7) Uani 1 1 d . . .
H6AA H 0.6600 0.3443 0.3757 0.044 Uiso 1 1 calc R . .
C7A C 0.3384(3) 0.35990(9) 0.36814(15) 0.0210(5) Uani 1 1 d . . .
C8A C 0.2717(4) 0.32658(9) 0.32610(17) 0.0300(6) Uani 1 1 d . . .
H8AA H 0.2779 0.3278 0.2757 0.036 Uiso 1 1 calc R . .
C9A C 0.1964(4) 0.29176(10) 0.35951(19) 0.0359(7) Uani 1 1 d . . .
H9AA H 0.1520 0.2696 0.3316 0.043 Uiso 1 1 calc R . .
C10A C 0.1876(4) 0.29010(10) 0.43493(19) 0.0347(7) Uani 1 1 d . . .
H10A H 0.1373 0.2667 0.4575 0.042 Uiso 1 1 calc R . .
C11A C 0.2533(4) 0.32308(11) 0.47651(18) 0.0347(7) Uani 1 1 d . . .
H11A H 0.2467 0.3218 0.5269 0.042 Uiso 1 1 calc R . .
C12A C 0.3291(4) 0.35803(10) 0.44359(16) 0.0295(6) Uani 1 1 d . . .
H12C H 0.3735 0.3801 0.4718 0.035 Uiso 1 1 calc R . .
C13A C 0.3375(3) 0.45574(9) 0.34997(14) 0.0205(5) Uani 1 1 d . . .
C14A C 0.2445(3) 0.47823(10) 0.29993(15) 0.0261(6) Uani 1 1 d . . .
H14A H 0.2283 0.4664 0.2539 0.031 Uiso 1 1 calc R . .
C15A C 0.1765(4) 0.51774(10) 0.31801(18) 0.0327(7) Uani 1 1 d . . .
H15A H 0.1174 0.5329 0.2839 0.039 Uiso 1 1 calc R . .
C16A C 0.1967(4) 0.53471(10) 0.3873(2) 0.0356(7) Uani 1 1 d . . .
H16A H 0.1502 0.5612 0.3998 0.043 Uiso 1 1 calc R . .
C17A C 0.2857(4) 0.51233(11) 0.43800(18) 0.0365(7) Uani 1 1 d . . .
H17A H 0.2975 0.5237 0.4847 0.044 Uiso 1 1 calc R . .
C18A C 0.3572(4) 0.47319(10) 0.41961(16) 0.0292(6) Uani 1 1 d . . .
H18A H 0.4184 0.4585 0.4536 0.035 Uiso 1 1 calc R . .
C19A C 0.3586(3) 0.42366(8) 0.10063(14) 0.0207(5) Uani 1 1 d . . .
C20A C 0.3874(4) 0.45304(10) 0.04395(16) 0.0296(6) Uani 1 1 d . . .
H20A H 0.4850 0.4661 0.0397 0.036 Uiso 1 1 calc R . .
C21A C 0.2718(4) 0.46283(11) -0.00583(17) 0.0362(7) Uani 1 1 d . . .
H21A H 0.2919 0.4827 -0.0431 0.043 Uiso 1 1 calc R . .
C22A C 0.1270(4) 0.44347(11) -0.00089(17) 0.0333(7) Uani 1 1 d . . .
H22A H 0.0492 0.4505 -0.0342 0.040 Uiso 1 1 calc R . .
C23A C 0.0979(4) 0.41337(12) 0.05416(18) 0.0349(7) Uani 1 1 d . . .
H23A H 0.0012 0.3996 0.0570 0.042 Uiso 1 1 calc R . .
C24A C 0.2128(4) 0.40376(10) 0.10488(16) 0.0290(6) Uani 1 1 d . . .
H24A H 0.1922 0.3839 0.1420 0.035 Uiso 1 1 calc R . .
C25A C 0.6336(3) 0.45690(9) 0.17471(14) 0.0201(5) Uani 1 1 d . . .
C26A C 0.5692(3) 0.49751(9) 0.19199(14) 0.0238(5) Uani 1 1 d . . .
H26A H 0.4616 0.5004 0.1964 0.029 Uiso 1 1 calc R . .
C27A C 0.6645(4) 0.53359(10) 0.20263(16) 0.0289(6) Uani 1 1 d . . .
H27A H 0.6211 0.5606 0.2147 0.035 Uiso 1 1 calc R . .
C28A C 0.8239(4) 0.52955(11) 0.19535(17) 0.0316(7) Uani 1 1 d . . .
H28A H 0.8877 0.5538 0.2029 0.038 Uiso 1 1 calc R . .
C29A C 0.8891(3) 0.48969(11) 0.17695(17) 0.0307(6) Uani 1 1 d . . .
H29A H 0.9965 0.4874 0.1708 0.037 Uiso 1 1 calc R . .
C30A C 0.7952(3) 0.45280(9) 0.16759(15) 0.0247(5) Uani 1 1 d . . .
H30A H 0.8396 0.4257 0.1567 0.030 Uiso 1 1 calc R . .
C31A C 0.6201(3) 0.36596(9) 0.13149(16) 0.0242(6) Uani 1 1 d . . .
C32A C 0.6585(4) 0.36460(11) 0.05812(17) 0.0306(6) Uani 1 1 d . . .
H32A H 0.6173 0.3853 0.0264 0.037 Uiso 1 1 calc R . .
C33A C 0.7580(4) 0.33242(12) 0.0322(2) 0.0424(8) Uani 1 1 d . . .
H33A H 0.7822 0.3313 -0.0170 0.051 Uiso 1 1 calc R . .
C34A C 0.8219(5) 0.30175(12) 0.0795(2) 0.0523(10) Uani 1 1 d . . .
H34A H 0.8915 0.2808 0.0622 0.063 Uiso 1 1 calc R . .
C35A C 0.7822(6) 0.30236(13) 0.1519(2) 0.0590(12) Uani 1 1 d . . .
H35A H 0.8232 0.2814 0.1833 0.071 Uiso 1 1 calc R . .
C36A C 0.6814(5) 0.33412(11) 0.1783(2) 0.0434(8) Uani 1 1 d . . .
H36A H 0.6543 0.3343 0.2273 0.052 Uiso 1 1 calc R . .
O1_1 O 1.1784(2) 0.16972(8) 0.32444(11) 0.0338(5) Uani 1 1 d DU A .
C1_1 C 1.3440(3) 0.17031(13) 0.30771(18) 0.0401(7) Uani 1 1 d DU . .
H1A_1 H 1.3793 0.2000 0.2979 0.048 Uiso 1 1 calc R A .
H1B_1 H 1.3664 0.1520 0.2658 0.048 Uiso 1 1 calc R . .
C2_1 C 1.4216(4) 0.15207(13) 0.37564(19) 0.0438(8) Uani 1 1 d DU A .
H2A_1 H 1.4259 0.1203 0.3743 0.053 Uiso 1 1 calc R . .
H2B_1 H 1.5265 0.1635 0.3812 0.053 Uiso 1 1 calc R . .
C3_1 C 1.3185(4) 0.16760(12) 0.43506(18) 0.0405(7) Uani 1 1 d DU . .
H3A_1 H 1.3414 0.1978 0.4480 0.049 Uiso 1 1 calc R A .
H3B_1 H 1.3290 0.1493 0.4780 0.049 Uiso 1 1 calc R . .
C4_1 C 1.1574(4) 0.16349(12) 0.40221(16) 0.0375(7) Uani 1 1 d DU A .
H4A_1 H 1.1137 0.1347 0.4122 0.045 Uiso 1 1 calc R . .
H4B_1 H 1.0882 0.1857 0.4219 0.045 Uiso 1 1 calc R . .

loop_
_atom_site_aniso_label
_atom_site_aniso_U_11
_atom_site_aniso_U_22
_atom_site_aniso_U_33
_atom_site_aniso_U_23
_atom_site_aniso_U_13
_atom_site_aniso_U_12
Fe1 0.02356(19) 0.0347(2) 0.0288(2) 0.00648(17) 0.0015(2) -0.00206(19)
C1 0.074(3) 0.0285(16) 0.0236(15) 0.0020(12) 0.0080(16) -0.0022(17)
N1 0.0408(16) 0.0420(16) 0.0355(16) 0.0008(13) 0.0018(13) -0.0026(13)
S1 0.260(3) 0.0457(6) 0.0652(8) 0.0142(6) 0.0995(13) 0.0496(10)
C2 0.0392(17) 0.0280(15) 0.0285(15) -0.0011(12) 0.0013(13) 0.0017(13)
N2 0.0383(15) 0.0432(16) 0.0394(16) 0.0118(13) -0.0013(13) -0.0040(13)
S2 0.0937(9) 0.0419(5) 0.0573(6) 0.0036(5) 0.0293(6) -0.0225(6)
C3 0.050(2) 0.0241(14) 0.0391(18) 0.0019(13) 0.0013(16) -0.0009(14)
N3 0.0317(14) 0.0400(16) 0.0452(17) -0.0011(13) -0.0005(13) 0.0051(12)
S3 0.1333(13) 0.0359(5) 0.1220(13) -0.0051(7) 0.0814(11) 0.0073(7)
C4 0.0205(13) 0.0320(15) 0.0263(14) -0.0040(12) 0.0014(11) 0.0002(11)
N4 0.0331(14) 0.0387(15) 0.0404(15) 0.0038(12) 0.0049(12) -0.0085(12)
S4 0.0310(4) 0.0421(4) 0.0358(4) 0.0069(3) 0.0017(3) -0.0105(3)
O1_2 0.026(2) 0.070(4) 0.029(2) 0.009(2) -0.0022(17) -0.002(2)
C1_2 0.043(3) 0.068(3) 0.027(3) 0.011(3) -0.005(2) -0.008(3)
C2_2 0.049(3) 0.082(4) 0.041(3) 0.016(3) -0.013(2) -0.011(3)
C3_2 0.039(2) 0.074(4) 0.055(3) 0.001(3) -0.014(2) 0.005(3)
C4_2 0.027(2) 0.074(4) 0.036(2) 0.002(2) -0.0050(18) -0.002(3)
O1_3 0.031(4) 0.052(5) 0.026(4) 0.003(3) -0.001(3) -0.004(3)
C1_3 0.038(4) 0.044(5) 0.025(4) 0.003(4) -0.005(4) -0.007(4)
C2_3 0.039(4) 0.047(5) 0.034(4) 0.007(3) -0.012(3) -0.006(4)
C3_3 0.037(4) 0.056(5) 0.043(4) 0.001(4) -0.007(3) -0.005(4)
C4_3 0.033(4) 0.056(5) 0.035(4) 0.004(4) 0.000(3) -0.005(4)
C1A 0.0189(12) 0.0352(15) 0.0188(12) 0.0017(11) 0.0007(10) -0.0007(11)
N1A 0.0278(12) 0.0297(12) 0.0185(11) 0.0007(9) 0.0010(9) -0.0052(10)
P1A 0.0200(3) 0.0221(3) 0.0160(3) 0.0028(2) -0.0011(3) -0.0028(3)
C2A 0.0277(15) 0.0356(16) 0.0220(13) 0.0029(12) 0.0014(11) -0.0079(12)
P2A 0.0221(3) 0.0200(3) 0.0162(3) 0.0000(2) -0.0002(3) -0.0012(3)
C3A 0.0275(16) 0.058(2) 0.0347(17) 0.0003(16) 0.0054(14) -0.0171(15)
C4A 0.0167(13) 0.085(3) 0.048(2) 0.001(2) -0.0001(15) -0.0055(18)
C5A 0.0306(18) 0.063(2) 0.056(2) 0.006(2) -0.0024(17) 0.0168(18)
C6A 0.0317(17) 0.0365(17) 0.0422(18) 0.0056(14) -0.0019(14) 0.0036(14)
C7A 0.0179(12) 0.0228(13) 0.0224(13) 0.0034(10) -0.0025(10) 0.0010(10)
C8A 0.0340(15) 0.0291(14) 0.0270(14) -0.0025(12) 0.0012(13) -0.0065(12)
C9A 0.0406(18) 0.0247(15) 0.0423(18) -0.0030(13) 0.0066(15) -0.0080(13)
C10A 0.0345(16) 0.0265(15) 0.0430(18) 0.0117(13) 0.0070(14) -0.0041(13)
C11A 0.0365(17) 0.0394(17) 0.0280(15) 0.0150(13) 0.0035(13) -0.0021(14)
C12A 0.0301(15) 0.0326(16) 0.0256(14) 0.0062(12) -0.0018(12) -0.0045(12)
C13A 0.0188(12) 0.0240(13) 0.0186(12) 0.0009(10) 0.0025(10) -0.0038(10)
C14A 0.0232(13) 0.0321(14) 0.0229(13) 0.0036(11) -0.0010(11) -0.0025(12)
C15A 0.0292(15) 0.0295(15) 0.0396(17) 0.0054(13) -0.0051(13) 0.0035(12)
C16A 0.0312(16) 0.0288(15) 0.0468(19) -0.0049(14) 0.0016(15) 0.0034(13)
C17A 0.0381(18) 0.0409(18) 0.0306(16) -0.0109(13) 0.0000(14) -0.0016(15)
C18A 0.0321(16) 0.0356(16) 0.0199(13) -0.0006(11) -0.0022(12) 0.0004(13)
C19A 0.0227(13) 0.0207(12) 0.0188(12) -0.0032(10) -0.0011(10) -0.0011(10)
C20A 0.0283(15) 0.0353(16) 0.0251(14) 0.0074(12) -0.0049(12) -0.0105(13)
C21A 0.0430(19) 0.0388(17) 0.0267(15) 0.0063(13) -0.0119(14) -0.0052(15)
C22A 0.0327(16) 0.0405(17) 0.0267(15) -0.0077(13) -0.0127(13) 0.0051(14)
C23A 0.0213(14) 0.050(2) 0.0335(16) -0.0100(14) 0.0010(12) -0.0044(13)
C24A 0.0285(15) 0.0375(16) 0.0211(13) -0.0022(12) 0.0016(11) -0.0073(12)
C25A 0.0234(12) 0.0229(12) 0.0142(11) 0.0000(9) -0.0024(10) -0.0042(10)
C26A 0.0245(13) 0.0267(14) 0.0203(13) 0.0031(10) -0.0007(11) 0.0020(11)
C27A 0.0385(17) 0.0218(13) 0.0265(14) 0.0011(11) -0.0032(12) -0.0019(12)
C28A 0.0338(16) 0.0326(16) 0.0284(15) 0.0020(12) -0.0091(13) -0.0145(13)
C29A 0.0193(13) 0.0420(17) 0.0307(15) -0.0001(13) -0.0047(12) -0.0040(12)
C30A 0.0224(13) 0.0281(13) 0.0236(13) 0.0004(11) -0.0045(11) -0.0004(10)
C31A 0.0242(13) 0.0210(13) 0.0273(14) -0.0024(10) 0.0017(11) -0.0012(11)
C32A 0.0283(15) 0.0357(16) 0.0279(15) -0.0054(12) 0.0045(12) 0.0012(13)
C33A 0.0394(19) 0.0416(19) 0.046(2) -0.0135(15) 0.0092(16) 0.0023(16)
C34A 0.057(2) 0.0322(18) 0.068(3) -0.0098(18) 0.017(2) 0.0105(17)
C35A 0.075(3) 0.037(2) 0.066(3) 0.0057(18) 0.007(2) 0.027(2)
C36A 0.057(2) 0.0359(17) 0.0372(18) 0.0076(14) 0.0068(17) 0.0136(16)
O1_1 0.0226(9) 0.0515(13) 0.0273(10) 0.0081(10) 0.0008(9) 0.0025(9)
C1_1 0.0240(14) 0.0599(19) 0.0364(15) -0.0033(14) 0.0028(12) 0.0018(14)
C2_1 0.0354(16) 0.0491(18) 0.0468(18) -0.0078(15) -0.0091(14) 0.0095(15)
C3_1 0.0428(17) 0.0457(17) 0.0330(15) 0.0033(13) -0.0049(13) -0.0008(15)
C4_1 0.0368(15) 0.0490(17) 0.0266(14) 0.0096(13) 0.0000(12) -0.0010(14)

loop_
_atom_type_symbol
_atom_type_description
_atom_type_scat_dispersion_real
_atom_type_scat_dispersion_imag
_atom_type_scat_source
C C 0.0033 0.0016 'International Tables Vol C Tables 4.2.6.8 and 6.1.1.4'
H H 0.0000 0.0000 'International Tables Vol C Tables 4.2.6.8 and 6.1.1.4'
N N 0.0061 0.0033 'International Tables Vol C Tables 4.2.6.8 and 6.1.1.4'
O O 0.0106 0.0060 'International Tables Vol C Tables 4.2.6.8 and 6.1.1.4'
P P 0.1023 0.0942 'International Tables Vol C Tables 4.2.6.8 and 6.1.1.4'
S S 0.1246 0.1234 'International Tables Vol C Tables 4.2.6.8 and 6.1.1.4'
Fe Fe 0.3463 0.8444 'International Tables Vol C Tables 4.2.6.8 and 6.1.1.4'

loop_
_geom_angle_atom_site_label_1
_geom_angle_atom_site_label_2
_geom_angle_atom_site_label_3
_geom_angle
N2 Fe1 N3 91.50(14)
N2 Fe1 N1 90.07(13)
N3 Fe1 N1 178.38(12)
N2 Fe1 N4 179.58(13)
N3 Fe1 N4 88.25(13)
N1 Fe1 N4 90.19(13)
N2 Fe1 O1_2 92.9(2)
N3 Fe1 O1_2 92.2(2)
N1 Fe1 O1_2 87.3(2)
N4 Fe1 O1_2 87.5(2)
N2 Fe1 O1_1 90.24(11)
N3 Fe1 O1_1 89.63(11)
N1 Fe1 O1_1 90.76(11)
N4 Fe1 O1_1 89.43(11)
O1_2 Fe1 O1_1 176.4(2)
N2 Fe1 O1_3 87.4(4)
N3 Fe1 O1_3 85.5(4)
N1 Fe1 O1_3 94.2(4)
N4 Fe1 O1_3 92.9(4)
O1_2 Fe1 O1_3 8.7(6)
O1_1 Fe1 O1_3 174.5(4)
N1 C1 S1 178.4(4)
C1 N1 Fe1 171.6(3)
N2 C2 S2 179.4(3)
C2 N2 Fe1 176.1(3)
N3 C3 S3 178.1(4)
C3 N3 Fe1 162.4(3)
N4 C4 S4 178.2(3)
C4 N4 Fe1 176.2(3)
C1_2 O1_2 C4_2 109.5(3)
C1_2 O1_2 Fe1 126.9(5)
C4_2 O1_2 Fe1 123.4(5)
O1_2 C1_2 C2_2 106.1(3)
O1_2 C1_2 H1A_2 110.5
C2_2 C1_2 H1A_2 110.5
O1_2 C1_2 H1B_2 110.5
C2_2 C1_2 H1B_2 110.5
H1A_2 C1_2 H1B_2 108.7
C3_2 C2_2 C1_2 106.5(4)
C3_2 C2_2 H2A_2 110.4
C1_2 C2_2 H2A_2 110.4
C3_2 C2_2 H2B_2 110.4
C1_2 C2_2 H2B_2 110.5
H2A_2 C2_2 H2B_2 108.6
C2_2 C3_2 C4_2 105.5(4)
C2_2 C3_2 H3A_2 110.7
C4_2 C3_2 H3A_2 110.7
C2_2 C3_2 H3B_2 110.7
C4_2 C3_2 H3B_2 110.6
H3A_2 C3_2 H3B_2 108.8
O1_2 C4_2 C3_2 104.5(4)
O1_2 C4_2 H4A_2 110.8
C3_2 C4_2 H4A_2 110.9
O1_2 C4_2 H4B_2 110.8
C3_2 C4_2 H4B_2 110.8
H4A_2 C4_2 H4B_2 108.9
C1_3 O1_3 C4_3 109.1(5)
C1_3 O1_3 Fe1 125.2(9)
C4_3 O1_3 Fe1 125.2(9)
O1_3 C1_3 C2_3 106.1(5)
O1_3 C1_3 H1A_3 110.5
C2_3 C1_3 H1A_3 110.5
O1_3 C1_3 H1B_3 110.5
C2_3 C1_3 H1B_3 110.5
H1A_3 C1_3 H1B_3 108.7
C3_3 C2_3 C1_3 107.5(4)
C3_3 C2_3 H2A_3 110.2
C1_3 C2_3 H2A_3 110.2
C3_3 C2_3 H2B_3 110.2
C1_3 C2_3 H2B_3 110.2
H2A_3 C2_3 H2B_3 108.5
C2_3 C3_3 C4_3 107.4(4)
C2_3 C3_3 H3A_3 110.3
C4_3 C3_3 H3A_3 110.3
C2_3 C3_3 H3B_3 110.2
C4_3 C3_3 H3B_3 110.2
H3A_3 C3_3 H3B_3 108.5
O1_3 C4_3 C3_3 106.0(5)
O1_3 C4_3 H4A_3 110.5
C3_3 C4_3 H4A_3 110.6
O1_3 C4_3 H4B_3 110.5
C3_3 C4_3 H4B_3 110.5
H4A_3 C4_3 H4B_3 108.7
C6A C1A C2A 119.7(3)
C6A C1A P1A 119.4(2)
C2A C1A P1A 120.7(2)
P2A N1A P1A 139.61(17)
N1A P1A C7A 106.65(13)
N1A P1A C1A 115.06(13)
C7A P1A C1A 108.29(13)
N1A P1A C13A 111.95(13)
C7A P1A C13A 109.01(13)
C1A P1A C13A 105.74(13)
C3A C2A C1A 120.0(3)
C3A C2A H2A 120.0
C1A C2A H2A 120.0
N1A P2A C31A 111.43(14)
N1A P2A C19A 108.09(14)
C31A P2A C19A 108.25(13)
N1A P2A C25A 114.54(13)
C31A P2A C25A 106.84(14)
C19A P2A C25A 107.48(12)
C4A C3A C2A 120.2(3)
C4A C3A H3A 119.9
C2A C3A H3A 119.9
C3A C4A C5A 120.3(3)
C3A C4A H4A 119.8
C5A C4A H4A 119.8
C4A C5A C6A 120.2(4)
C4A C5A H5AA 119.9
C6A C5A H5AA 119.9
C1A C6A C5A 119.6(3)
C1A C6A H6AA 120.2
C5A C6A H6AA 120.2
C12A C7A C8A 119.9(3)
C12A C7A P1A 120.6(2)
C8A C7A P1A 119.5(2)
C9A C8A C7A 120.1(3)
C9A C8A H8AA 120.0
C7A C8A H8AA 120.0
C8A C9A C10A 119.8(3)
C8A C9A H9AA 120.1
C10A C9A H9AA 120.1
C11A C10A C9A 120.2(3)
C11A C10A H10A 119.9
C9A C10A H10A 119.9
C10A C11A C12A 120.5(3)
C10A C11A H11A 119.8
C12A C11A H11A 119.8
C11A C12A C7A 119.6(3)
C11A C12A H12C 120.2
C7A C12A H12C 120.2
C18A C13A C14A 119.1(3)
C18A C13A P1A 120.8(2)
C14A C13A P1A 120.1(2)
C15A C14A C13A 120.7(3)
C15A C14A H14A 119.6
C13A C14A H14A 119.6
C14A C15A C16A 119.7(3)
C14A C15A H15A 120.2
C16A C15A H15A 120.2
C17A C16A C15A 120.3(3)
C17A C16A H16A 119.9
C15A C16A H16A 119.9
C18A C17A C16A 120.3(3)
C18A C17A H17A 119.9
C16A C17A H17A 119.9
C17A C18A C13A 119.9(3)
C17A C18A H18A 120.0
C13A C18A H18A 120.0
C24A C19A C20A 118.7(3)
C24A C19A P2A 119.4(2)
C20A C19A P2A 121.8(2)
C21A C20A C19A 120.4(3)
C21A C20A H20A 119.8
C19A C20A H20A 119.8
C22A C21A C20A 120.7(3)
C22A C21A H21A 119.7
C20A C21A H21A 119.7
C21A C22A C23A 119.6(3)
C21A C22A H22A 120.2
C23A C22A H22A 120.2
C24A C23A C22A 120.1(3)
C24A C23A H23A 120.0
C22A C23A H23A 120.0
C23A C24A C19A 120.5(3)
C23A C24A H24A 119.7
C19A C24A H24A 119.7
C26A C25A C30A 119.6(3)
C26A C25A P2A 118.6(2)
C30A C25A P2A 121.6(2)
C27A C26A C25A 120.3(3)
C27A C26A H26A 119.9
C25A C26A H26A 119.9
C28A C27A C26A 120.0(3)
C28A C27A H27A 120.0
C26A C27A H27A 120.0
C29A C28A C27A 120.3(3)
C29A C28A H28A 119.8
C27A C28A H28A 119.8
C28A C29A C30A 120.4(3)
C28A C29A H29A 119.8
C30A C29A H29A 119.8
C29A C30A C25A 119.3(3)
C29A C30A H30A 120.4
C25A C30A H30A 120.4
C32A C31A C36A 119.2(3)
C32A C31A P2A 120.3(2)
C36A C31A P2A 120.3(2)
C33A C32A C31A 120.1(3)
C33A C32A H32A 119.9
C31A C32A H32A 119.9
C32A C33A C34A 120.2(3)
C32A C33A H33A 119.9
C34A C33A H33A 119.9
C35A C34A C33A 120.0(4)
C35A C34A H34A 120.0
C33A C34A H34A 120.0
C34A C35A C36A 120.3(4)
C34A C35A H35A 119.9
C36A C35A H35A 119.9
C35A C36A C31A 120.2(4)
C35A C36A H36A 119.9
C31A C36A H36A 119.9
C1_1 O1_1 C4_1 109.4(2)
C1_1 O1_1 Fe1 124.74(19)
C4_1 O1_1 Fe1 125.49(18)
O1_1 C1_1 C2_1 104.4(2)
O1_1 C1_1 H1A_1 110.9
C2_1 C1_1 H1A_1 110.9
O1_1 C1_1 H1B_1 110.9
C2_1 C1_1 H1B_1 110.9
H1A_1 C1_1 H1B_1 108.9
C3_1 C2_1 C1_1 103.2(3)
C3_1 C2_1 H2A_1 111.1
C1_1 C2_1 H2A_1 111.1
C3_1 C2_1 H2B_1 111.1
C1_1 C2_1 H2B_1 111.1
H2A_1 C2_1 H2B_1 109.1
C2_1 C3_1 C4_1 102.9(3)
C2_1 C3_1 H3A_1 111.2
C4_1 C3_1 H3A_1 111.2
C2_1 C3_1 H3B_1 111.2
C4_1 C3_1 H3B_1 111.2
H3A_1 C3_1 H3B_1 109.1
O1_1 C4_1 C3_1 105.6(2)
O1_1 C4_1 H4A_1 110.6
C3_1 C4_1 H4A_1 110.6
O1_1 C4_1 H4B_1 110.6
C3_1 C4_1 H4B_1 110.6
H4A_1 C4_1 H4B_1 108.8

loop_
_geom_bond_atom_site_label_1
_geom_bond_atom_site_label_2
_geom_bond_distance
Fe1 N2 1.999(3)
Fe1 N3 2.028(3)
Fe1 N1 2.029(3)
Fe1 N4 2.035(3)
Fe1 O1_2 2.087(5)
Fe1 O1_1 2.090(2)
Fe1 O1_3 2.129(11)
C1 N1 1.152(5)
C1 S1 1.592(4)
C2 N2 1.162(4)
C2 S2 1.597(3)
C3 N3 1.143(4)
C3 S3 1.617(4)
C4 N4 1.155(4)
C4 S4 1.618(3)
O1_2 C1_2 1.449(4)
O1_2 C4_2 1.458(4)
C1_2 C2_2 1.513(5)
C1_2 H1A_2 0.9700
C1_2 H1B_2 0.9700
C2_2 C3_2 1.459(5)
C2_2 H2A_2 0.9700
C2_2 H2B_2 0.9700
C3_2 C4_2 1.510(5)
C3_2 H3A_2 0.9700
C3_2 H3B_2 0.9700
C4_2 H4A_2 0.9700
C4_2 H4B_2 0.9700
O1_3 C1_3 1.449(5)
O1_3 C4_3 1.455(5)
C1_3 C2_3 1.510(6)
C1_3 H1A_3 0.9700
C1_3 H1B_3 0.9700
C2_3 C3_3 1.462(6)
C2_3 H2A_3 0.9700
C2_3 H2B_3 0.9700
C3_3 C4_3 1.504(6)
C3_3 H3A_3 0.9700
C3_3 H3B_3 0.9700
C4_3 H4A_3 0.9700
C4_3 H4B_3 0.9700
C1A C6A 1.393(4)
C1A C2A 1.393(4)
C1A P1A 1.802(3)
N1A P2A 1.575(2)
N1A P1A 1.579(2)
P1A C7A 1.803(3)
P1A C13A 1.806(3)
C2A C3A 1.385(5)
C2A H2A 0.9300
P2A C31A 1.787(3)
P2A C19A 1.797(3)
P2A C25A 1.804(3)
C3A C4A 1.377(6)
C3A H3A 0.9300
C4A C5A 1.381(6)
C4A H4A 0.9300
C5A C6A 1.391(5)
C5A H5AA 0.9300
C6A H6AA 0.9300
C7A C12A 1.391(4)
C7A C8A 1.397(4)
C8A C9A 1.386(4)
C8A H8AA 0.9300
C9A C10A 1.390(5)
C9A H9AA 0.9300
C10A C11A 1.382(5)
C10A H10A 0.9300
C11A C12A 1.387(4)
C11A H11A 0.9300
C12A H12C 0.9300
C13A C18A 1.397(4)
C13A C14A 1.396(4)
C14A C15A 1.378(4)
C14A H14A 0.9300
C15A C16A 1.386(5)
C15A H15A 0.9300
C16A C17A 1.383(5)
C16A H16A 0.9300
C17A C18A 1.383(5)
C17A H17A 0.9300
C18A H18A 0.9300
C19A C24A 1.391(4)
C19A C20A 1.396(4)
C20A C21A 1.381(4)
C20A H20A 0.9300
C21A C22A 1.377(5)
C21A H21A 0.9300
C22A C23A 1.389(5)
C22A H22A 0.9300
C23A C24A 1.387(5)
C23A H23A 0.9300
C24A H24A 0.9300
C25A C26A 1.391(4)
C25A C30A 1.397(4)
C26A C27A 1.383(4)
C26A H26A 0.9300
C27A C28A 1.378(5)
C27A H27A 0.9300
C28A C29A 1.379(5)
C28A H28A 0.9300
C29A C30A 1.393(4)
C29A H29A 0.9300
C30A H30A 0.9300
C31A C32A 1.390(4)
C31A C36A 1.399(4)
C32A C33A 1.384(5)
C32A H32A 0.9300
C33A C34A 1.388(6)
C33A H33A 0.9300
C34A C35A 1.375(6)
C34A H34A 0.9300
C35A C36A 1.385(5)
C35A H35A 0.9300
C36A H36A 0.9300
O1_1 C1_1 1.453(3)
O1_1 C4_1 1.454(3)
C1_1 C2_1 1.520(4)
C1_1 H1A_1 0.9700
C1_1 H1B_1 0.9700
C2_1 C3_1 1.484(5)
C2_1 H2A_1 0.9700
C2_1 H2B_1 0.9700
C3_1 C4_1 1.511(4)
C3_1 H3A_1 0.9700
C3_1 H3B_1 0.9700
C4_1 H4A_1 0.9700
C4_1 H4B_1 0.9700

loop_
_geom_torsion_atom_site_label_1
_geom_torsion_atom_site_label_2
_geom_torsion_atom_site_label_3
_geom_torsion_atom_site_label_4
_geom_torsion
S1 C1 N1 Fe1 93(13)
N2 Fe1 N1 C1 19(2)
N3 Fe1 N1 C1 -175(33)
N4 Fe1 N1 C1 -160(2)
O1_2 Fe1 N1 C1 112(2)
O1_1 Fe1 N1 C1 -71(2)
O1_3 Fe1 N1 C1 107(2)
S2 C2 N2 Fe1 -163(100)
N3 Fe1 N2 C2 125(5)
N1 Fe1 N2 C2 -55(5)
N4 Fe1 N2 C2 73(21)
O1_2 Fe1 N2 C2 -142(5)
O1_1 Fe1 N2 C2 36(5)
O1_3 Fe1 N2 C2 -149(5)
S3 C3 N3 Fe1 -20(12)
N2 Fe1 N3 C3 154.0(10)
N1 Fe1 N3 C3 -12(5)
N4 Fe1 N3 C3 -26.3(10)
O1_2 Fe1 N3 C3 61.1(10)
O1_1 Fe1 N3 C3 -115.7(10)
O1_3 Fe1 N3 C3 66.7(11)
S4 C4 N4 Fe1 -84(11)
N2 Fe1 N4 C4 0(22)
N3 Fe1 N4 C4 -53(4)
N1 Fe1 N4 C4 128(4)
O1_2 Fe1 N4 C4 -145(4)
O1_1 Fe1 N4 C4 37(4)
O1_3 Fe1 N4 C4 -138(4)
N2 Fe1 O1_2 C1_2 34.9(11)
N3 Fe1 O1_2 C1_2 126.5(11)
N1 Fe1 O1_2 C1_2 -55.1(11)
N4 Fe1 O1_2 C1_2 -145.4(11)
O1_1 Fe1 O1_2 C1_2 -114(3)
O1_3 Fe1 O1_2 C1_2 86(4)
N2 Fe1 O1_2 C4_2 -140.1(6)
N3 Fe1 O1_2 C4_2 -48.5(6)
N1 Fe1 O1_2 C4_2 130.0(6)
N4 Fe1 O1_2 C4_2 39.7(6)
O1_1 Fe1 O1_2 C4_2 72(4)
O1_3 Fe1 O1_2 C4_2 -89(4)
C4_2 O1_2 C1_2 C2_2 6.4(16)
Fe1 O1_2 C1_2 C2_2 -169.1(10)
O1_2 C1_2 C2_2 C3_2 11.8(15)
C1_2 C2_2 C3_2 C4_2 -24.7(11)
C1_2 O1_2 C4_2 C3_2 -21.4(13)
Fe1 O1_2 C4_2 C3_2 154.3(9)
C2_2 C3_2 C4_2 O1_2 28.3(9)
N2 Fe1 O1_3 C1_3 55.5(19)
N3 Fe1 O1_3 C1_3 147.2(19)
N1 Fe1 O1_3 C1_3 -34.4(19)
N4 Fe1 O1_3 C1_3 -124.8(19)
O1_2 Fe1 O1_3 C1_3 -73(4)
O1_1 Fe1 O1_3 C1_3 120(4)
N2 Fe1 O1_3 C4_3 -133.4(12)
N3 Fe1 O1_3 C4_3 -41.7(11)
N1 Fe1 O1_3 C4_3 136.7(11)
N4 Fe1 O1_3 C4_3 46.3(12)
O1_2 Fe1 O1_3 C4_3 98(4)
O1_1 Fe1 O1_3 C4_3 -69(5)
C4_3 O1_3 C1_3 C2_3 -19(2)
Fe1 O1_3 C1_3 C2_3 153.6(16)
O1_3 C1_3 C2_3 C3_3 10(2)
C1_3 C2_3 C3_3 C4_3 2(2)
C1_3 O1_3 C4_3 C3_3 20(2)
Fe1 O1_3 C4_3 C3_3 -152.3(16)
C2_3 C3_3 C4_3 O1_3 -13.3(18)
P2A N1A P1A C7A -157.4(2)
P2A N1A P1A C1A -37.3(3)
P2A N1A P1A C13A 83.4(3)
C6A C1A P1A N1A -85.4(3)
C2A C1A P1A N1A 89.7(3)
C6A C1A P1A C7A 33.8(3)
C2A C1A P1A C7A -151.1(2)
C6A C1A P1A C13A 150.5(2)
C2A C1A P1A C13A -34.4(3)
C6A C1A C2A C3A -1.6(4)
P1A C1A C2A C3A -176.6(2)
P1A N1A P2A C31A 106.1(3)
P1A N1A P2A C19A -135.1(3)
P1A N1A P2A C25A -15.3(3)
C1A C2A C3A C4A 0.7(5)
C2A C3A C4A C5A 0.4(6)
C3A C4A C5A C6A -0.7(6)
C2A C1A C6A C5A 1.2(5)
P1A C1A C6A C5A 176.4(3)
C4A C5A C6A C1A -0.1(6)
N1A P1A C7A C12A -179.7(2)
C1A P1A C7A C12A 55.9(3)
C13A P1A C7A C12A -58.7(3)
N1A P1A C7A C8A -0.6(3)
C1A P1A C7A C8A -125.0(2)
C13A P1A C7A C8A 120.4(2)
C12A C7A C8A C9A 0.0(5)
P1A C7A C8A C9A -179.1(3)
C7A C8A C9A C10A 0.0(5)
C8A C9A C10A C11A 0.1(5)
C9A C10A C11A C12A -0.2(5)
C10A C11A C12A C7A 0.2(5)
C8A C7A C12A C11A -0.1(5)
P1A C7A C12A C11A 179.0(2)
N1A P1A C13A C18A -169.0(2)
C7A P1A C13A C18A 73.2(3)
C1A P1A C13A C18A -43.0(3)
N1A P1A C13A C14A 9.7(3)
C7A P1A C13A C14A -108.1(2)
C1A P1A C13A C14A 135.7(2)
C18A C13A C14A C15A 1.8(4)
P1A C13A C14A C15A -176.9(2)
C13A C14A C15A C16A -2.0(5)
C14A C15A C16A C17A 0.5(5)
C15A C16A C17A C18A 1.0(5)
C16A C17A C18A C13A -1.1(5)
C14A C13A C18A C17A -0.3(4)
P1A C13A C18A C17A 178.4(2)
N1A P2A C19A C24A -28.6(3)
C31A P2A C19A C24A 92.3(2)
C25A P2A C19A C24A -152.7(2)
N1A P2A C19A C20A 152.8(2)
C31A P2A C19A C20A -86.4(3)
C25A P2A C19A C20A 28.6(3)
C24A C19A C20A C21A 1.5(5)
P2A C19A C20A C21A -179.9(3)
C19A C20A C21A C22A -0.7(5)
C20A C21A C22A C23A -0.9(5)
C21A C22A C23A C24A 1.6(5)
C22A C23A C24A C19A -0.8(5)
C20A C19A C24A C23A -0.7(4)
P2A C19A C24A C23A -179.4(2)
N1A P2A C25A C26A -64.4(2)
C31A P2A C25A C26A 171.7(2)
C19A P2A C25A C26A 55.7(2)
N1A P2A C25A C30A 112.4(2)
C31A P2A C25A C30A -11.5(3)
C19A P2A C25A C30A -127.5(2)
C30A C25A C26A C27A -0.5(4)
P2A C25A C26A C27A 176.4(2)
C25A C26A C27A C28A 0.7(4)
C26A C27A C28A C29A 0.5(5)
C27A C28A C29A C30A -1.9(5)
C28A C29A C30A C25A 2.1(4)
C26A C25A C30A C29A -0.9(4)
P2A C25A C30A C29A -177.6(2)
N1A P2A C31A C32A 157.4(2)
C19A P2A C31A C32A 38.6(3)
C25A P2A C31A C32A -76.8(3)
N1A P2A C31A C36A -27.2(3)
C19A P2A C31A C36A -145.9(3)
C25A P2A C31A C36A 98.6(3)
C36A C31A C32A C33A -0.9(5)
P2A C31A C32A C33A 174.5(3)
C31A C32A C33A C34A -1.0(5)
C32A C33A C34A C35A 2.2(6)
C33A C34A C35A C36A -1.5(7)
C34A C35A C36A C31A -0.4(7)
C32A C31A C36A C35A 1.6(6)
P2A C31A C36A C35A -173.8(3)
N2 Fe1 O1_1 C1_1 -44.6(3)
N3 Fe1 O1_1 C1_1 -136.0(3)
N1 Fe1 O1_1 C1_1 45.5(3)
N4 Fe1 O1_1 C1_1 135.7(3)
O1_2 Fe1 O1_1 C1_1 104(3)
O1_3 Fe1 O1_1 C1_1 -109(4)
N2 Fe1 O1_1 C4_1 143.2(3)
N3 Fe1 O1_1 C4_1 51.7(3)
N1 Fe1 O1_1 C4_1 -126.8(3)
N4 Fe1 O1_1 C4_1 -36.6(3)
O1_2 Fe1 O1_1 C4_1 -68(3)
O1_3 Fe1 O1_1 C4_1 78(4)
C4_1 O1_1 C1_1 C2_1 14.7(4)
Fe1 O1_1 C1_1 C2_1 -158.7(2)
O1_1 C1_1 C2_1 C3_1 -32.9(4)
C1_1 C2_1 C3_1 C4_1 38.0(4)
C1_1 O1_1 C4_1 C3_1 9.0(4)
Fe1 O1_1 C4_1 C3_1 -177.7(2)
C2_1 C3_1 C4_1 O1_1 -29.5(4)
